data_1537298
loop_
_publ_author_name
'Ferrari, A.'
'Cavalca, L.'
'Nardelli, M.'

_publ_section_title
;
 Sulla struttura del fosfato e dell'arseniato di cesio e magnesio
 esaidrati. Nota II
;
_journal_name_full 'Gazzetta Chimica Italiana'
_journal_page_first 1232
_journal_page_last 1238
_journal_volume 85
_journal_year 1955
_chemical_formula_sum 'Cs H12 Mg O10 P'
_chemical_name_systematic 'Cs Mg (P O4) (H2 O)6'
_space_group_IT_number 186
_symmetry_space_group_name_Hall 'P 6c -2c'
_symmetry_space_group_name_H-M 'P 63 m c'
_cell_angle_alpha 90
_cell_angle_beta 90
_cell_angle_gamma 120
_cell_formula_units_Z 2
_cell_length_a 6.939
_cell_length_b 6.939
_cell_length_c 11.986
_cell_volume 499.803
_citation_journal_id_ASTM GCITA9
_cod_data_source_file Ferrari_GCITA9_1955_102.cif
_cod_data_source_block H12Cs1Mg1O10P1
_cod_original_cell_volume 499.8028
_cod_original_formula_sum 'H12 Cs1 Mg1 O10 P1'
_cod_database_code 1537298

loop_
_symmetry_equiv_pos_as_xyz
x,y,z
x-y,x,z+1/2
-y,x-y,z
-x,-y,z+1/2
-x+y,-x,z
y,-x+y,z+1/2
y,x,z+1/2
-x+y,y,z
-x,-x+y,z+1/2
-y,-x,z
x-y,-y,z+1/2
x,x-y,z

loop_
_atom_site_label
_atom_site_type_symbol
_atom_site_fract_x
_atom_site_fract_y
_atom_site_fract_z
_atom_site_occupancy
_atom_site_U_iso_or_equiv
O1 O-2 0.123 0.877 0.456 1 0.0
Cs1 Cs+1 0.3333 0.6667 0.287 1 0.0
O4 O-2 0.472 0.528 0.599 1 0.0
O2 O-2 0 0 0.13 1 0.0
P1 P+5 0 0 0 1 0.0
Mg1 Mg+2 0.3333 0.6667 0.698 1 0.0
O3 O-2 0.195 0.805 0.796 1 0.0
